data_2021342
loop_
_publ_author_name
'Vahdani Alviri, Banafsheh'
'Pourayoubi, Mehrdad'
'Farhadipour, Abolghasem'
'Ne\<cas, Marek'
'Bertolasi, Valerio'

_publ_section_title
;
 A combined X-ray crystallography and theoretical study of
 N---H&#x00B7;&#x00B7;&#x00B7;O<i>X</i> (<i>X</i> is =P and ---C) hydrogen
 bonds in two new structures with a (C---O)~2~(N)P(=<i>Y</i>) (<i>Y</i> is
 O and S) skeleton
;
_journal_coeditor_code CU3131
_journal_issue 12
_journal_name_full 'Acta Crystallographica Section C'
_journal_page_first
;
;
_journal_paper_doi 10.1107/S2053229618014006
_journal_volume 74
_journal_year 2018
_chemical_formula_iupac 'C10 H18 N2 O4 P2 S2'
_chemical_formula_moiety 'C10 H18 N2 O4 P2 S2'
_chemical_formula_sum 'C10 H18 N2 O4 P2 S2'
_chemical_formula_weight 356.32
_chemical_name_systematic <i>N</i>,<i>N</i>'-(1,4-Phenylene)bis(<i>O</i>,<i>O</i>'-dimethylthiophosphoramidate)
_space_group_crystal_system monoclinic
_space_group_IT_number 14
_space_group_name_Hall '-P 2yab'
_space_group_name_H-M_alt 'P 1 21/a 1'
_symmetry_space_group_name_Hall '-P 2yab'
_symmetry_space_group_name_H-M 'P 1 21/a 1'
_atom_sites_solution_hydrogens mixed
_audit_creation_method SHELXL-2018/3
_cell_angle_alpha 90
_cell_angle_beta 112.9309(12)
_cell_angle_gamma 90
_cell_formula_units_Z 4
_cell_length_a 13.2517(3)
_cell_length_b 10.0091(2)
_cell_length_c 13.9580(3)
_cell_measurement_reflns_used 6840
_cell_measurement_temperature 295
_cell_measurement_theta_max 28.00
_cell_measurement_theta_min 3.088
_cell_volume 1705.05(6)
_computing_cell_refinement
;
Denzo SMN (Otwinowski & Minor, 1997)
;
_computing_data_collection
;
COLLECT (Nonius, 1998)
;
_computing_data_reduction
;
Denzo SMN (Otwinowski & Minor, 1997)
;
_computing_molecular_graphics
;
ORTEPIII (Burnett & Johnson, 1996)
;
_computing_publication_material
;
SHELXL2015 (Sheldrick, 2015b)
;
_computing_structure_refinement
;
SHELXL2015 (Sheldrick, 2015b)
;
_computing_structure_solution
;
SIR97 (Altomare <i>et al.</i>, 1999)
;
_diffrn_ambient_temperature 295
_diffrn_measured_fraction_theta_full 0.991
_diffrn_measured_fraction_theta_max 0.993
_diffrn_measurement_device_type 'Nonius KappaCCD'
_diffrn_measurement_method '\f scans and \w scans'
_diffrn_radiation_type MoK\a
_diffrn_radiation_wavelength 0.71073
_diffrn_reflns_av_R_equivalents 0.0189
_diffrn_reflns_av_unetI/netI 0.0344
_diffrn_reflns_limit_h_max 17
_diffrn_reflns_limit_h_min -17
_diffrn_reflns_limit_k_max 13
_diffrn_reflns_limit_k_min -12
_diffrn_reflns_limit_l_max 18
_diffrn_reflns_limit_l_min -18
_diffrn_reflns_number 6840
_diffrn_reflns_theta_full 25.242
_diffrn_reflns_theta_max 27.999
_diffrn_reflns_theta_min 3.088
_diffrn_source 'fine-focus sealed tube'
_exptl_absorpt_coefficient_mu 0.511
_exptl_absorpt_correction_T_max 0.845
_exptl_absorpt_correction_T_min 0.790
_exptl_absorpt_correction_type multi-scan
_exptl_absorpt_process_details
;
(SORTAV; Blessing, 1995)
;
_exptl_crystal_colour colourless
_exptl_crystal_density_diffrn 1.388
_exptl_crystal_description block
_exptl_crystal_F_000 744
_exptl_crystal_size_max 0.43
_exptl_crystal_size_mid 0.36
_exptl_crystal_size_min 0.31
_refine_diff_density_max 0.701
_refine_diff_density_min -0.479
_refine_ls_extinction_method none
_refine_ls_goodness_of_fit_ref 1.016
_refine_ls_hydrogen_treatment mixed
_refine_ls_matrix_type full
_refine_ls_number_parameters 191
_refine_ls_number_reflns 4091
_refine_ls_number_restraints 2
_refine_ls_restrained_S_all 1.017
_refine_ls_R_factor_all 0.0568
_refine_ls_R_factor_gt 0.0423
_refine_ls_shift/su_max 0.001
_refine_ls_shift/su_mean 0.000
_refine_ls_structure_factor_coef Fsqd
_refine_ls_weighting_details 'w=1/[\s^2^(Fo^2^)+(0.0488P)^2^+0.9571P] where P=(Fo^2^+2Fc^2^)/3'
_refine_ls_weighting_scheme calc
_refine_ls_wR_factor_gt 0.1046
_refine_ls_wR_factor_ref 0.1148
_reflns_number_gt 3267
_reflns_number_total 4091
_reflns_threshold_expression 'I > 2\s(I)'
_cod_data_source_file cu3131sup1.cif
_cod_data_source_block bv18
_cod_database_code 2021342
_shelx_space_group_comment
;
The symmetry employed for this shelxl refinement is uniquely defined
by the following loop, which should always be used as a source of
symmetry information in preference to the above space-group names.
They are only intended as comments.
;

loop_
_space_group_symop_operation_xyz
'x, y, z'
'-x+1/2, y+1/2, -z'
'-x, -y, -z'
'x-1/2, -y-1/2, z'

loop_
_atom_site_type_symbol
_atom_site_label
_atom_site_fract_x
_atom_site_fract_y
_atom_site_fract_z
_atom_site_U_iso_or_equiv
_atom_site_adp_type
_atom_site_calc_flag
_atom_site_occupancy
C C1 -0.10510(16) 0.22673(18) 0.16416(14) 0.0383(4) Uani d 1
C C2 -0.05330(16) 0.33804(19) 0.22145(15) 0.0406(4) Uani d 1
H H2 -0.080489 0.422741 0.197783 0.049 Uiso calc 1
C C3 0.03820(16) 0.3252(2) 0.31329(15) 0.0432(5) Uani d 1
H H3 0.071866 0.400946 0.350764 0.052 Uiso calc 1
C C4 0.07964(16) 0.19929(19) 0.34936(15) 0.0401(4) Uani d 1
C C5 0.03004(16) 0.0882(2) 0.29087(15) 0.0442(5) Uani d 1
H H5 0.058510 0.003716 0.313678 0.053 Uiso calc 1
C C6 -0.06154(17) 0.10094(19) 0.19870(15) 0.0441(5) Uani d 1
H H6 -0.093740 0.025412 0.160088 0.053 Uiso calc 1
N N1 -0.19948(15) 0.24601(16) 0.07154(14) 0.0491(5) Uani d 1
H H1N -0.218(2) 0.3233(18) 0.060(2) 0.059 Uiso d 1
P P1 -0.27879(4) 0.13688(5) -0.00992(4) 0.03875(14) Uani d 1
S S1 -0.39878(5) 0.22087(6) -0.11912(5) 0.05876(19) Uani d 1
O O1 -0.20470(13) 0.04058(16) -0.04448(12) 0.0535(4) Uani d 1
C C7 -0.1410(3) 0.0939(5) -0.0986(3) 0.1061(13) Uani d 1
H H7A -0.185412 0.153669 -0.152217 0.159 Uiso calc 1
H H7B -0.115829 0.022073 -0.129260 0.159 Uiso calc 1
H H7C -0.079075 0.141495 -0.050487 0.159 Uiso calc 1
O O2 -0.30821(13) 0.02609(16) 0.05507(12) 0.0553(4) Uani d 1
C C8 -0.3725(3) 0.0616(4) 0.1146(3) 0.0930(11) Uani d 1
H H8A -0.335379 0.130267 0.163726 0.140 Uiso calc 1
H H8B -0.381900 -0.015587 0.151065 0.140 Uiso calc 1
H H8C -0.442969 0.093827 0.068415 0.140 Uiso calc 1
N N2 0.17100(16) 0.18068(18) 0.44518(14) 0.0541(5) Uani d 1
H H2N 0.188(2) 0.0995(18) 0.460(2) 0.065 Uiso d 1
P P2 0.24331(4) 0.28916(5) 0.53117(4) 0.04238(15) Uani d 1
S S2 0.35199(5) 0.20676(7) 0.65024(5) 0.0634(2) Uani d 1
O O3 0.28520(14) 0.39623(18) 0.47204(13) 0.0635(4) Uani d 1
C C9 0.3563(4) 0.3603(6) 0.4224(3) 0.1276(17) Uani d 1
H H9A 0.427943 0.341952 0.474035 0.191 Uiso calc 1
H H9B 0.360601 0.432479 0.378888 0.191 Uiso calc 1
H H9C 0.328474 0.282030 0.380640 0.191 Uiso calc 1
O O4 0.16411(17) 0.3914(2) 0.55171(14) 0.0803(6) Uani d 1
C C10 0.1129(4) 0.3727(6) 0.6169(4) 0.152(2) Uani d 1
H H10A 0.147202 0.300551 0.663516 0.228 Uiso calc 1
H H10B 0.037320 0.351315 0.577502 0.228 Uiso calc 1
H H10C 0.117510 0.452852 0.656121 0.228 Uiso calc 1

loop_
_atom_site_aniso_label
_atom_site_aniso_U_11
_atom_site_aniso_U_22
_atom_site_aniso_U_33
_atom_site_aniso_U_12
_atom_site_aniso_U_13
_atom_site_aniso_U_23
C1 0.0372(10) 0.0324(9) 0.0343(9) -0.0009(7) 0.0021(8) -0.0010(7)
C2 0.0435(10) 0.0282(8) 0.0395(10) 0.0019(8) 0.0046(8) 0.0011(8)
C3 0.0459(11) 0.0317(9) 0.0397(10) -0.0028(8) 0.0033(8) -0.0040(8)
C4 0.0369(10) 0.0365(9) 0.0345(9) 0.0010(8) 0.0005(8) 0.0003(8)
C5 0.0461(11) 0.0307(9) 0.0426(10) 0.0051(8) 0.0027(8) 0.0010(8)
C6 0.0472(11) 0.0305(9) 0.0401(10) 0.0007(8) 0.0012(8) -0.0040(8)
N1 0.0479(10) 0.0277(8) 0.0458(9) 0.0019(7) -0.0100(8) -0.0005(7)
P1 0.0376(3) 0.0323(3) 0.0363(3) -0.00116(19) 0.0034(2) -0.0027(2)
S1 0.0486(3) 0.0500(3) 0.0506(3) 0.0034(2) -0.0103(2) -0.0014(3)
O1 0.0531(9) 0.0547(9) 0.0502(8) 0.0068(7) 0.0172(7) -0.0068(7)
C7 0.094(2) 0.145(3) 0.104(3) 0.021(2) 0.065(2) 0.021(3)
O2 0.0567(9) 0.0503(9) 0.0557(9) -0.0091(7) 0.0183(7) 0.0048(7)
C8 0.092(2) 0.125(3) 0.0770(19) -0.020(2) 0.0494(18) 0.000(2)
N2 0.0529(11) 0.0343(9) 0.0469(10) 0.0037(8) -0.0114(8) -0.0006(8)
P2 0.0421(3) 0.0426(3) 0.0335(3) 0.0027(2) 0.0050(2) -0.0046(2)
S2 0.0600(4) 0.0617(4) 0.0421(3) 0.0054(3) -0.0089(3) -0.0022(3)
O3 0.0650(10) 0.0615(10) 0.0548(9) -0.0133(9) 0.0134(8) 0.0006(8)
C9 0.111(3) 0.191(5) 0.108(3) -0.007(3) 0.073(3) 0.016(3)
O4 0.0843(13) 0.0981(15) 0.0541(10) 0.0405(12) 0.0220(9) -0.0052(10)
C10 0.128(4) 0.238(6) 0.122(3) 0.063(4) 0.085(3) 0.007(4)

loop_
_atom_type_symbol
_atom_type_description
_atom_type_scat_dispersion_real
_atom_type_scat_dispersion_imag
_atom_type_scat_source
C C 0.0033 0.0016 'International Tables Vol C Tables 4.2.6.8 and 6.1.1.4'
H H 0.0000 0.0000 'International Tables Vol C Tables 4.2.6.8 and 6.1.1.4'
N N 0.0061 0.0033 'International Tables Vol C Tables 4.2.6.8 and 6.1.1.4'
O O 0.0106 0.0060 'International Tables Vol C Tables 4.2.6.8 and 6.1.1.4'
P P 0.1023 0.0942 'International Tables Vol C Tables 4.2.6.8 and 6.1.1.4'
S S 0.1246 0.1234 'International Tables Vol C Tables 4.2.6.8 and 6.1.1.4'

loop_
_geom_angle_atom_site_label_1
_geom_angle_atom_site_label_2
_geom_angle_atom_site_label_3
_geom_angle
_geom_angle_publ_flag
C2 C1 C6 118.81(17) ?
C2 C1 N1 118.59(17) ?
C6 C1 N1 122.59(17) ?
C3 C2 C1 121.15(18) ?
C3 C2 H2 119.4 ?
C1 C2 H2 119.4 ?
C2 C3 C4 119.95(18) ?
C2 C3 H3 120.0 ?
C4 C3 H3 120.0 ?
C5 C4 C3 119.05(17) ?
C5 C4 N2 118.90(17) ?
C3 C4 N2 122.05(17) ?
C4 C5 C6 121.01(18) ?
C4 C5 H5 119.5 ?
C6 C5 H5 119.5 ?
C5 C6 C1 119.96(18) ?
C5 C6 H6 120.0 ?
C1 C6 H6 120.0 ?
C1 N1 P1 130.09(14) yes
C1 N1 H1N 113.4(19) ?
P1 N1 H1N 116.4(19) ?
O2 P1 O1 93.96(9) yes
O2 P1 N1 107.88(10) yes
O1 P1 N1 108.26(10) yes
O2 P1 S1 116.89(7) yes
O1 P1 S1 116.54(7) yes
N1 P1 S1 111.75(7) yes
C7 O1 P1 119.8(2) yes
O1 C7 H7A 109.5 ?
O1 C7 H7B 109.5 ?
H7A C7 H7B 109.5 ?
O1 C7 H7C 109.5 ?
H7A C7 H7C 109.5 ?
H7B C7 H7C 109.5 ?
C8 O2 P1 119.39(19) yes
O2 C8 H8A 109.5 ?
O2 C8 H8B 109.5 ?
H8A C8 H8B 109.5 ?
O2 C8 H8C 109.5 ?
H8A C8 H8C 109.5 ?
H8B C8 H8C 109.5 ?
C4 N2 P2 130.33(15) yes
C4 N2 H2N 113.7(19) ?
P2 N2 H2N 115.9(18) ?
O4 P2 O3 92.82(12) yes
O4 P2 N2 109.06(11) yes
O3 P2 N2 107.07(10) yes
O4 P2 S2 116.96(8) yes
O3 P2 S2 116.63(7) yes
N2 P2 S2 112.43(7) yes
C9 O3 P2 121.3(3) yes
O3 C9 H9A 109.5 ?
O3 C9 H9B 109.5 ?
H9A C9 H9B 109.5 ?
O3 C9 H9C 109.5 ?
H9A C9 H9C 109.5 ?
H9B C9 H9C 109.5 ?
C10 O4 P2 125.7(3) ?
O4 C10 H10A 109.5 ?
O4 C10 H10B 109.5 ?
H10A C10 H10B 109.5 ?
O4 C10 H10C 109.5 ?
H10A C10 H10C 109.5 ?
H10B C10 H10C 109.5 ?

loop_
_geom_bond_atom_site_label_1
_geom_bond_atom_site_label_2
_geom_bond_distance
_geom_bond_publ_flag
C1 C2 1.387(3) ?
C1 C6 1.391(3) ?
C1 N1 1.419(2) yes
C2 C3 1.385(3) ?
C2 H2 0.9300 ?
C3 C4 1.389(3) ?
C3 H3 0.9300 ?
C4 C5 1.385(3) ?
C4 N2 1.424(2) yes
C5 C6 1.388(3) ?
C5 H5 0.9300 ?
C6 H6 0.9300 ?
N1 P1 1.6307(17) yes
N1 H1N 0.807(16) ?
P1 O2 1.5749(16) yes
P1 O1 1.5795(16) yes
P1 S1 1.9156(7) yes
O1 C7 1.437(3) ?
C7 H7A 0.9600 ?
C7 H7B 0.9600 ?
C7 H7C 0.9600 ?
O2 C8 1.447(3) ?
C8 H8A 0.9600 ?
C8 H8B 0.9600 ?
C8 H8C 0.9600 ?
N2 P2 1.6253(18) yes
N2 H2N 0.847(17) ?
P2 O4 1.5702(18) yes
P2 O3 1.5794(18) yes
P2 S2 1.9109(8) yes
O3 C9 1.416(4) ?
C9 H9A 0.9600 ?
C9 H9B 0.9600 ?
C9 H9C 0.9600 ?
O4 C10 1.343(4) ?
C10 H10A 0.9600 ?
C10 H10B 0.9600 ?
C10 H10C 0.9600 ?

loop_
_geom_hbond_atom_site_label_D
_geom_hbond_atom_site_label_H
_geom_hbond_atom_site_label_A
_geom_hbond_site_symmetry_A
_geom_hbond_distance_DH
_geom_hbond_distance_HA
_geom_hbond_distance_DA
_geom_hbond_angle_DHA
_geom_hbond_publ_flag
C3 H3 O3 . 0.93 2.67 3.237(2) 120.0 yes
C3 H3 O4 . 0.93 2.59 3.158(3) 120.0 yes
N1 H1N O1 2_455 0.807(16) 2.378(17) 3.174(2) 169(2) yes
N2 H2N O3 2_546 0.847(17) 2.215(18) 3.042(3) 165(2) yes

_cod_database_fobs_code 2021342
